data_2235478
loop_
_publ_author_name
'Fun, Hoong-Kun'
'Quah, Ching Kheng'
'Shetty, Shobhitha'
'Kalluraya, Balakrishna'
Nitinchandra

_publ_section_title
;
 (2<i>E</i>)-2-[(3-Methyl-5-phenoxy-1-phenyl-1<i>H</i>-pyrazol-4-yl)methylidene]hydrazinecarbothioamide
;
_journal_coeditor_code HB6849
_journal_issue 7
_journal_name_full 'Acta Crystallographica Section E'
_journal_page_first o2146
_journal_page_last o2147
_journal_paper_doi 10.1107/S1600536812026931
_journal_volume 68
_journal_year 2012
_chemical_formula_iupac 'C18 H17 N5 O S'
_chemical_formula_moiety 'C18 H17 N5 O S'
_chemical_formula_sum 'C18 H17 N5 O S'
_chemical_formula_weight 351.43
_chemical_name_systematic
;
(2<i>E</i>)-2-[(3-Methyl-5-phenoxy-1-phenyl-1<i>H</i>-pyrazol-4-
yl)methylidene]hydrazinecarbothioamide
;
_space_group_IT_number 14
_symmetry_cell_setting monoclinic
_symmetry_space_group_name_Hall '-P 2yn'
_symmetry_space_group_name_H-M 'P 1 21/n 1'
_atom_sites_solution_hydrogens geom
_atom_sites_solution_primary direct
_atom_sites_solution_secondary difmap
_audit_creation_method SHELXL-97
_cell_angle_alpha 90.00
_cell_angle_beta 94.3790(10)
_cell_angle_gamma 90.00
_cell_formula_units_Z 4
_cell_length_a 8.82800(10)
_cell_length_b 10.8519(2)
_cell_length_c 17.7353(2)
_cell_measurement_reflns_used 5058
_cell_measurement_temperature 100
_cell_measurement_theta_max 32.37
_cell_measurement_theta_min 2.30
_cell_volume 1694.09(4)
_computing_cell_refinement 'SAINT (Bruker, 2009)'
_computing_data_collection 'APEX2 (Bruker, 2009)'
_computing_data_reduction 'SAINT (Bruker, 2009)'
_computing_molecular_graphics 'SHELXTL (Sheldrick, 2008)'
_computing_publication_material 'SHELXTL (Sheldrick, 2008) and PLATON (Spek, 2009)'
_computing_structure_refinement 'SHELXTL (Sheldrick, 2008)'
_computing_structure_solution 'SHELXTL (Sheldrick, 2008)'
_diffrn_ambient_temperature 100
_diffrn_measured_fraction_theta_full 0.999
_diffrn_measured_fraction_theta_max 0.999
_diffrn_measurement_device_type 'Bruker SMART APEXII CCD'
_diffrn_measurement_method '\f and \w scans'
_diffrn_radiation_monochromator graphite
_diffrn_radiation_source 'fine-focus sealed tube'
_diffrn_radiation_type MoK\a
_diffrn_radiation_wavelength 0.71073
_diffrn_reflns_av_R_equivalents 0.0415
_diffrn_reflns_av_sigmaI/netI 0.0419
_diffrn_reflns_limit_h_max 12
_diffrn_reflns_limit_h_min -12
_diffrn_reflns_limit_k_max 15
_diffrn_reflns_limit_k_min -15
_diffrn_reflns_limit_l_max 24
_diffrn_reflns_limit_l_min -22
_diffrn_reflns_number 18467
_diffrn_reflns_theta_full 30.00
_diffrn_reflns_theta_max 30.00
_diffrn_reflns_theta_min 2.20
_diffrn_standards_number 0
_exptl_absorpt_coefficient_mu 0.208
_exptl_absorpt_correction_T_max 0.9551
_exptl_absorpt_correction_T_min 0.9416
_exptl_absorpt_correction_type multi-scan
_exptl_absorpt_process_details '(<i>SADABS</i>; Bruker, 2009)'
_exptl_crystal_colour pink
_exptl_crystal_density_diffrn 1.378
_exptl_crystal_density_method 'not measured'
_exptl_crystal_description block
_exptl_crystal_F_000 736
_exptl_crystal_size_max 0.293
_exptl_crystal_size_mid 0.27
_exptl_crystal_size_min 0.223
_refine_diff_density_max 0.429
_refine_diff_density_min -0.262
_refine_ls_extinction_method none
_refine_ls_goodness_of_fit_ref 1.058
_refine_ls_hydrogen_treatment mixed
_refine_ls_matrix_type full
_refine_ls_number_parameters 294
_refine_ls_number_reflns 4948
_refine_ls_number_restraints 216
_refine_ls_restrained_S_all 1.043
_refine_ls_R_factor_all 0.0649
_refine_ls_R_factor_gt 0.0461
_refine_ls_shift/su_max 0.001
_refine_ls_shift/su_mean 0.001
_refine_ls_structure_factor_coef Fsqd
_refine_ls_weighting_details 'calc w=1/[\s^2^(Fo^2^)+(0.0482P)^2^+0.7836P] where P=(Fo^2^+2Fc^2^)/3'
_refine_ls_weighting_scheme calc
_refine_ls_wR_factor_gt 0.1033
_refine_ls_wR_factor_ref 0.1131
_reflns_number_gt 3879
_reflns_number_total 4948
_reflns_threshold_expression I>2\s(I)
_cod_data_source_file hb6849.cif
_cod_data_source_block I
_cod_original_sg_symbol_H-M 'P 21/n'
_cod_database_code 2235478
_cod_database_fobs_code 2235478

loop_
_symmetry_equiv_pos_as_xyz
'x, y, z'
'-x+1/2, y+1/2, -z+1/2'
'-x, -y, -z'
'x-1/2, -y-1/2, z-1/2'

loop_
_atom_site_type_symbol
_atom_site_label
_atom_site_fract_x
_atom_site_fract_y
_atom_site_fract_z
_atom_site_U_iso_or_equiv
_atom_site_adp_type
_atom_site_calc_flag
_atom_site_refinement_flags
_atom_site_occupancy
_atom_site_symmetry_multiplicity
_atom_site_disorder_assembly
_atom_site_disorder_group
S S1 1.02274(4) 0.97510(4) 1.12626(2) 0.01906(10) Uani d . 1 1 . .
O O1 0.32416(12) 0.80260(10) 1.01785(6) 0.0171(2) Uani d . 1 1 . .
N N1 0.75067(17) 0.87882(14) 1.14880(8) 0.0208(3) Uani d . 1 1 . .
N N2 0.78833(15) 0.93939(12) 1.02818(7) 0.0168(3) Uani d . 1 1 . .
N N3 0.64788(14) 0.89082(12) 1.00657(7) 0.0169(3) Uani d . 1 1 . .
N N4 0.24554(14) 0.73854(11) 0.89336(7) 0.0153(2) Uani d . 1 1 . .
N N5 0.29680(15) 0.73976(12) 0.82182(7) 0.0182(3) Uani d . 1 1 A .
C C1 0.84379(17) 0.92800(13) 1.10068(8) 0.0160(3) Uani d . 1 1 . .
C C2 0.61467(17) 0.88237(14) 0.93528(9) 0.0179(3) Uani d . 1 1 A .
H H2A 0.6840 0.9127 0.9013 0.022 Uiso calc R 1 1 . .
C C3 0.47312(17) 0.82734(14) 0.90555(8) 0.0163(3) Uani d . 1 1 . .
C C4 0.35025(17) 0.78988(13) 0.94386(8) 0.0151(3) Uani d . 1 1 A .
C C5 0.43228(18) 0.79306(14) 0.82963(8) 0.0183(3) Uani d . 1 1 A .
C C6 0.40260(17) 0.72594(14) 1.07080(8) 0.0155(3) Uani d . 1 1 . .
C C7 0.50846(17) 0.63938(14) 1.05158(8) 0.0167(3) Uani d . 1 1 . .
H H7A 0.5306 0.6288 1.0004 0.020 Uiso calc R 1 1 . .
C C8 0.58163(19) 0.56845(15) 1.10841(9) 0.0207(3) Uani d . 1 1 . .
H H8A 0.6548 0.5090 1.0961 0.025 Uiso calc R 1 1 . .
C C9 0.5488(2) 0.58360(16) 1.18318(9) 0.0250(4) Uani d . 1 1 . .
H H9A 0.5994 0.5350 1.2219 0.030 Uiso calc R 1 1 . .
C C10 0.4411(2) 0.67053(17) 1.20104(9) 0.0269(4) Uani d . 1 1 . .
H H10A 0.4180 0.6807 1.2521 0.032 Uiso calc R 1 1 . .
C C11 0.36739(19) 0.74238(16) 1.14485(9) 0.0219(3) Uani d . 1 1 . .
H H11A 0.2941 0.8018 1.1570 0.026 Uiso calc R 1 1 . .
C C12 0.1022(18) 0.687(2) 0.9077(9) 0.0163(15) Uani d PDU 0.50(2) 1 A 1
C C13 0.0307(13) 0.7157(11) 0.9729(7) 0.0168(12) Uani d PDU 0.50(2) 1 A 1
H H13A 0.0743 0.7740 1.0082 0.020 Uiso calc PR 0.50(2) 1 A 1
C C14 -0.1050(15) 0.6578(12) 0.9854(7) 0.0217(13) Uani d PDU 0.50(2) 1 A 1
H H14A -0.1526 0.6748 1.0305 0.026 Uiso calc PR 0.50(2) 1 A 1
C C15 -0.1725(12) 0.5757(10) 0.9335(7) 0.0263(15) Uani d PDU 0.50(2) 1 A 1
H H15A -0.2656 0.5368 0.9431 0.032 Uiso calc PR 0.50(2) 1 A 1
C C16 -0.1035(11) 0.5501(10) 0.8673(6) 0.0301(15) Uani d PDU 0.50(2) 1 A 1
H H16A -0.1515 0.4966 0.8304 0.036 Uiso calc PR 0.50(2) 1 A 1
C C17 0.0365(12) 0.6033(10) 0.8553(6) 0.0248(15) Uani d PDU 0.50(2) 1 A 1
H H17A 0.0869 0.5825 0.8116 0.030 Uiso calc PR 0.50(2) 1 A 1
C C12X 0.0983(19) 0.683(2) 0.9013(9) 0.0186(16) Uani d PDU 0.50(2) 1 A 2
C C13X 0.0278(15) 0.6967(13) 0.9686(8) 0.0259(17) Uani d PDU 0.50(2) 1 A 2
H H13B 0.0763 0.7409 1.0099 0.031 Uiso calc PR 0.50(2) 1 A 2
C C14X -0.1156(15) 0.6440(14) 0.9742(8) 0.0276(16) Uani d PDU 0.50(2) 1 A 2
H H14B -0.1636 0.6502 1.0202 0.033 Uiso calc PR 0.50(2) 1 A 2
C C15X -0.1871(12) 0.5835(11) 0.9137(7) 0.0286(15) Uani d PDU 0.50(2) 1 A 2
H H15B -0.2846 0.5481 0.9177 0.034 Uiso calc PR 0.50(2) 1 A 2
C C16X -0.1171(11) 0.5744(9) 0.8473(7) 0.0304(14) Uani d PDU 0.50(2) 1 A 2
H H16B -0.1681 0.5338 0.8052 0.036 Uiso calc PR 0.50(2) 1 A 2
C C17X 0.0263(12) 0.6231(11) 0.8405(6) 0.0244(15) Uani d PDU 0.50(2) 1 A 2
H H17B 0.0741 0.6150 0.7946 0.029 Uiso calc PR 0.50(2) 1 A 2
C C18 0.5243(2) 0.80836(19) 0.76296(10) 0.0300(4) Uani d . 1 1 . .
H H18A 0.4574 0.8316 0.7186 0.045 Uiso calc R 1 1 A .
H H18B 0.5754 0.7305 0.7529 0.045 Uiso calc R 1 1 . .
H H18C 0.6004 0.8730 0.7736 0.045 Uiso calc R 1 1 . .
H H2N1 0.669(2) 0.8510(18) 1.1330(11) 0.025(5) Uiso d . 1 1 . .
H H1N1 0.781(2) 0.8649(19) 1.1957(12) 0.030(5) Uiso d . 1 1 . .
H H1N2 0.850(2) 0.9640(19) 0.9934(12) 0.032(6) Uiso d . 1 1 . .

loop_
_atom_site_aniso_label
_atom_site_aniso_U_11
_atom_site_aniso_U_22
_atom_site_aniso_U_33
_atom_site_aniso_U_12
_atom_site_aniso_U_13
_atom_site_aniso_U_23
S1 0.01562(19) 0.0281(2) 0.01348(17) -0.00380(15) 0.00110(13) -0.00271(14)
O1 0.0174(5) 0.0224(5) 0.0119(5) 0.0045(4) 0.0031(4) 0.0019(4)
N1 0.0161(7) 0.0320(8) 0.0139(6) -0.0047(6) -0.0007(5) 0.0019(5)
N2 0.0146(6) 0.0214(6) 0.0144(6) -0.0043(5) 0.0004(5) 0.0009(5)
N3 0.0129(6) 0.0199(6) 0.0177(6) -0.0019(5) -0.0005(5) 0.0006(5)
N4 0.0130(6) 0.0199(6) 0.0133(6) -0.0011(5) 0.0022(5) 0.0012(5)
N5 0.0162(6) 0.0260(7) 0.0125(6) -0.0030(5) 0.0020(5) 0.0012(5)
C1 0.0166(7) 0.0167(7) 0.0147(7) 0.0011(6) 0.0020(5) -0.0023(5)
C2 0.0147(7) 0.0230(7) 0.0164(7) -0.0027(6) 0.0033(6) 0.0012(6)
C3 0.0150(7) 0.0209(7) 0.0129(6) -0.0018(6) -0.0002(5) 0.0023(5)
C4 0.0143(7) 0.0176(7) 0.0136(6) 0.0018(5) 0.0012(5) 0.0020(5)
C5 0.0164(7) 0.0234(7) 0.0149(7) -0.0034(6) 0.0008(6) 0.0021(6)
C6 0.0149(7) 0.0183(7) 0.0135(6) -0.0019(5) 0.0020(5) 0.0035(5)
C7 0.0165(7) 0.0194(7) 0.0148(7) -0.0020(6) 0.0039(6) 0.0013(5)
C8 0.0187(8) 0.0206(7) 0.0229(8) 0.0009(6) 0.0024(6) 0.0039(6)
C9 0.0234(8) 0.0315(9) 0.0200(8) 0.0017(7) 0.0005(6) 0.0102(7)
C10 0.0271(9) 0.0397(10) 0.0146(7) 0.0023(7) 0.0054(6) 0.0069(7)
C11 0.0204(8) 0.0300(8) 0.0160(7) 0.0036(7) 0.0062(6) 0.0018(6)
C12 0.011(2) 0.016(2) 0.021(3) -0.001(2) -0.003(2) -0.002(2)
C13 0.013(2) 0.013(3) 0.026(2) -0.0041(17) 0.0103(18) -0.0068(17)
C14 0.020(2) 0.016(2) 0.030(3) -0.0049(17) 0.006(2) -0.0092(19)
C15 0.020(3) 0.023(2) 0.038(3) -0.0064(19) 0.015(3) -0.009(3)
C16 0.023(2) 0.031(3) 0.038(3) -0.014(2) 0.007(2) -0.012(2)
C17 0.020(2) 0.029(3) 0.026(3) -0.004(2) 0.010(2) -0.007(2)
C12X 0.011(3) 0.021(3) 0.025(3) -0.001(2) 0.008(3) 0.003(2)
C13X 0.025(2) 0.024(4) 0.028(3) -0.004(2) -0.001(2) -0.003(2)
C14X 0.018(3) 0.031(4) 0.035(3) -0.005(2) 0.013(3) -0.003(3)
C15X 0.016(2) 0.031(2) 0.040(4) -0.0073(18) 0.007(3) -0.006(3)
C16X 0.024(2) 0.031(3) 0.036(3) -0.006(2) 0.009(2) -0.011(2)
C17X 0.017(2) 0.030(3) 0.026(3) -0.007(2) 0.004(2) -0.005(2)
C18 0.0265(9) 0.0471(11) 0.0170(8) -0.0129(8) 0.0061(7) 0.0001(7)

loop_
_atom_type_symbol
_atom_type_description
_atom_type_scat_dispersion_real
_atom_type_scat_dispersion_imag
_atom_type_scat_source
C C 0.0033 0.0016 'International Tables Vol C Tables 4.2.6.8 and 6.1.1.4'
H H 0.0000 0.0000 'International Tables Vol C Tables 4.2.6.8 and 6.1.1.4'
N N 0.0061 0.0033 'International Tables Vol C Tables 4.2.6.8 and 6.1.1.4'
O O 0.0106 0.0060 'International Tables Vol C Tables 4.2.6.8 and 6.1.1.4'
S S 0.1246 0.1234 'International Tables Vol C Tables 4.2.6.8 and 6.1.1.4'

loop_
_geom_angle_atom_site_label_1
_geom_angle_atom_site_label_2
_geom_angle_atom_site_label_3
_geom_angle
C4 O1 C6 118.51(11)
C1 N1 H2N1 119.9(14)
C1 N1 H1N1 121.4(14)
H2N1 N1 H1N1 118(2)
C1 N2 N3 119.05(13)
C1 N2 H1N2 119.5(14)
N3 N2 H1N2 120.2(14)
C2 N3 N2 115.90(13)
C4 N4 N5 110.39(12)
C4 N4 C12 127.8(6)
N5 N4 C12 121.8(5)
C4 N4 C12X 132.6(6)
N5 N4 C12X 117.0(6)
C12 N4 C12X 4.8(10)
C5 N5 N4 105.35(12)
N1 C1 N2 116.66(14)
N1 C1 S1 123.78(12)
N2 C1 S1 119.56(12)
N3 C2 C3 121.06(14)
N3 C2 H2A 119.5
C3 C2 H2A 119.5
C4 C3 C5 103.72(13)
C4 C3 C2 129.01(14)
C5 C3 C2 127.19(14)
O1 C4 N4 121.53(13)
O1 C4 C3 129.96(14)
N4 C4 C3 108.46(13)
N5 C5 C3 112.08(14)
N5 C5 C18 120.41(14)
C3 C5 C18 127.50(14)
C11 C6 C7 121.69(14)
C11 C6 O1 115.15(13)
C7 C6 O1 123.15(13)
C6 C7 C8 118.85(14)
C6 C7 H7A 120.6
C8 C7 H7A 120.6
C7 C8 C9 120.55(15)
C7 C8 H8A 119.7
C9 C8 H8A 119.7
C8 C9 C10 119.56(15)
C8 C9 H9A 120.2
C10 C9 H9A 120.2
C11 C10 C9 120.53(15)
C11 C10 H10A 119.7
C9 C10 H10A 119.7
C6 C11 C10 118.82(15)
C6 C11 H11A 120.6
C10 C11 H11A 120.6
C13 C12 C17 120.4(9)
C13 C12 N4 121.8(8)
C17 C12 N4 117.8(9)
C14 C13 C12 118.9(8)
C14 C13 H13A 120.6
C12 C13 H13A 120.6
C15 C14 C13 121.4(8)
C15 C14 H14A 119.3
C13 C14 H14A 119.3
C14 C15 C16 119.7(8)
C14 C15 H15A 120.1
C16 C15 H15A 120.1
C15 C16 C17 119.7(7)
C15 C16 H16A 120.1
C17 C16 H16A 120.1
C16 C17 C12 119.8(8)
C16 C17 H17A 120.1
C12 C17 H17A 120.1
C17X C12X C13X 120.6(10)
C17X C12X N4 119.1(9)
C13X C12X N4 120.3(9)
C12X C13X C14X 119.0(9)
C12X C13X H13B 120.5
C14X C13X H13B 120.5
C15X C14X C13X 120.3(9)
C15X C14X H14B 119.8
C13X C14X H14B 119.8
C14X C15X C16X 119.7(8)
C14X C15X H15B 120.1
C16X C15X H15B 120.1
C15X C16X C17X 121.3(7)
C15X C16X H16B 119.4
C17X C16X H16B 119.4
C12X C17X C16X 119.0(8)
C12X C17X H17B 120.5
C16X C17X H17B 120.5
C5 C18 H18A 109.5
C5 C18 H18B 109.5
H18A C18 H18B 109.5
C5 C18 H18C 109.5
H18A C18 H18C 109.5
H18B C18 H18C 109.5

loop_
_geom_bond_atom_site_label_1
_geom_bond_atom_site_label_2
_geom_bond_distance
S1 C1 1.6892(16)
O1 C4 1.3566(17)
O1 C6 1.3979(17)
N1 C1 1.340(2)
N1 H2N1 0.81(2)
N1 H1N1 0.87(2)
N2 C1 1.3461(19)
N2 N3 1.3746(18)
N2 H1N2 0.89(2)
N3 C2 1.2792(19)
N4 C4 1.3567(19)
N4 N5 1.3793(17)
N4 C12 1.423(13)
N4 C12X 1.447(12)
N5 C5 1.326(2)
C2 C3 1.448(2)
C2 H2A 0.9500
C3 C4 1.384(2)
C3 C5 1.417(2)
C5 C18 1.494(2)
C6 C11 1.384(2)
C6 C7 1.386(2)
C7 C8 1.388(2)
C7 H7A 0.9500
C8 C9 1.389(2)
C8 H8A 0.9500
C9 C10 1.393(2)
C9 H9A 0.9500
C10 C11 1.388(2)
C10 H10A 0.9500
C11 H11A 0.9500
C12 C13 1.395(9)
C12 C17 1.395(10)
C13 C14 1.385(9)
C13 H13A 0.9500
C14 C15 1.382(8)
C14 H14A 0.9500
C15 C16 1.393(8)
C15 H15A 0.9500
C16 C17 1.395(8)
C16 H16A 0.9500
C17 H17A 0.9500
C12X C17X 1.375(10)
C12X C13X 1.395(10)
C13X C14X 1.400(9)
C13X H13B 0.9500
C14X C15X 1.370(8)
C14X H14B 0.9500
C15X C16X 1.375(8)
C15X H15B 0.9500
C16X C17X 1.386(9)
C16X H16B 0.9500
C17X H17B 0.9500
C18 H18A 0.9800
C18 H18B 0.9800
C18 H18C 0.9800

loop_
_geom_hbond_atom_site_label_D
_geom_hbond_atom_site_label_H
_geom_hbond_atom_site_label_A
_geom_hbond_site_symmetry_A
_geom_hbond_distance_DH
_geom_hbond_distance_HA
_geom_hbond_distance_DA
_geom_hbond_angle_DHA
_geom_hbond_publ_flag
N1 H1N1 N5 4_676 0.87(2) 2.50(2) 3.3237(19) 158.1(18) yes
N2 H1N2 S1 3_777 0.89(2) 2.56(2) 3.4414(13) 167.7(17) yes
C13 H13A O1 . 0.95 2.22 2.814(12) 120 yes
C13 H13B O1 . 0.79 2.28 2.814(12) 125 yes

loop_
_geom_torsion_atom_site_label_1
_geom_torsion_atom_site_label_2
_geom_torsion_atom_site_label_3
_geom_torsion_atom_site_label_4
_geom_torsion
C1 N2 N3 C2 -166.48(14)
C4 N4 N5 C5 -0.51(16)
C12 N4 N5 C5 -179.7(12)
C12X N4 N5 C5 -179.4(12)
N3 N2 C1 N1 -5.8(2)
N3 N2 C1 S1 174.23(10)
N2 N3 C2 C3 177.04(13)
N3 C2 C3 C4 7.7(3)
N3 C2 C3 C5 -168.53(16)
C6 O1 C4 N4 107.65(16)
C6 O1 C4 C3 -75.5(2)
N5 N4 C4 O1 178.07(12)
C12 N4 C4 O1 -2.8(13)
C12X N4 C4 O1 -3.3(14)
N5 N4 C4 C3 0.62(17)
C12 N4 C4 C3 179.7(13)
C12X N4 C4 C3 179.3(14)
C5 C3 C4 O1 -177.63(15)
C2 C3 C4 O1 5.5(3)
C5 C3 C4 N4 -0.45(16)
C2 C3 C4 N4 -177.34(15)
N4 N5 C5 C3 0.21(17)
N4 N5 C5 C18 178.89(15)
C4 C3 C5 N5 0.15(18)
C2 C3 C5 N5 177.11(15)
C4 C3 C5 C18 -178.41(16)
C2 C3 C5 C18 -1.5(3)
C4 O1 C6 C11 -178.56(14)
C4 O1 C6 C7 1.5(2)
C11 C6 C7 C8 -0.6(2)
O1 C6 C7 C8 179.31(14)
C6 C7 C8 C9 0.3(2)
C7 C8 C9 C10 0.2(3)
C8 C9 C10 C11 -0.4(3)
C7 C6 C11 C10 0.4(2)
O1 C6 C11 C10 -179.52(15)
C9 C10 C11 C6 0.1(3)
C4 N4 C12 C13 20(3)
N5 N4 C12 C13 -161.4(14)
C12X N4 C12 C13 -16E1(3)
C4 N4 C12 C17 -158.3(11)
N5 N4 C12 C17 21(2)
C12X N4 C12 C17 2E1(2)
C17 C12 C13 C14 1(3)
N4 C12 C13 C14 -176.7(16)
C12 C13 C14 C15 -2(2)
C13 C14 C15 C16 0.0(18)
C14 C15 C16 C17 2.8(13)
C15 C16 C17 C12 -3.7(16)
C13 C12 C17 C16 2(3)
N4 C12 C17 C16 179.6(13)
C4 N4 C12X C17X -171.0(11)
N5 N4 C12X C17X 8(2)
C12 N4 C12X C17X -18E1(3)
C4 N4 C12X C13X 12(3)
N5 N4 C12X C13X -169.3(15)
C12 N4 C12X C13X 1E1(2)
C17X C12X C13X C14X 2(3)
N4 C12X C13X C14X 179.0(16)
C12X C13X C14X C15X -2(2)
C13X C14X C15X C16X 0.2(19)
C14X C15X C16X C17X 1.3(14)
C13X C12X C17X C16X -1(3)
N4 C12X C17X C16X -177.6(14)
C15X C16X C17X C12X -1.0(17)
